data_1576259
loop_
_publ_author_name
'Zou, Bo'
'Chen, Xiaolin'
'Liu, Haoran'
'Wen, Sijie'
'Huang, Jieqing'
'Wei, Hengshan'
'Huang, Jinqing'
'Gu, Yu-Cheng'
'Xu, Bingjia'
'Fan, Jun'
'Jiang, Hua-Wei'

_publ_section_title
;
 Macrocyclic Geminal Diols: Synthesis, Structures, Stability and
 Photophysical Properties
;
_journal_name_full 'Chemical Science'
_journal_paper_doi 10.1039/D5SC08216A
_journal_year 2025
_chemical_formula_moiety 'C28 H24 O2, H2 O'
_chemical_formula_sum 'C28 H26 O3'
_chemical_formula_weight 410.49
_space_group_crystal_system monoclinic
_space_group_IT_number 14
_space_group_name_Hall '-P 2ybc'
_space_group_name_H-M_alt 'P 1 21/c 1'
_atom_sites_solution_hydrogens mixed
_atom_sites_solution_primary iterative
_audit_creation_date 2025-06-18
_audit_creation_method
;
Olex2 1.5
(compiled 2024.02.16 svn.r378c4104 for OlexSys, GUI svn.r6928)
;
_audit_update_record
;
2025-08-11 deposited with the CCDC.	2025-11-12 downloaded from the CCDC.
;
_cell_angle_alpha 90
_cell_angle_beta 99.154(7)
_cell_angle_gamma 90
_cell_formula_units_Z 4
_cell_length_a 22.488(3)
_cell_length_b 11.1001(12)
_cell_length_c 8.8428(13)
_cell_measurement_reflns_used 1873
_cell_measurement_temperature 150.0
_cell_measurement_theta_max 49.52
_cell_measurement_theta_min 3.46
_cell_volume 2179.2(5)
_computing_cell_refinement 'SAINT V8.40B (?, 2016)'
_computing_data_reduction 'SAINT V8.40B (?, 2016)'
_computing_molecular_graphics 'Olex2 1.5 (Dolomanov et al., 2009)'
_computing_publication_material 'Olex2 1.5 (Dolomanov et al., 2009)'
_computing_structure_refinement 'SHELXL 2019/3 (Sheldrick, 2015)'
_computing_structure_solution 'olex2.solve 1.5 (Bourhis et al., 2015)'
_diffrn_ambient_temperature 150.00
_diffrn_measured_fraction_theta_full 0.993
_diffrn_measured_fraction_theta_max 0.990
_diffrn_measurement_device_type 'Bruker APEX-II CCD'
_diffrn_measurement_method '\f and \w scans'
_diffrn_radiation_type GaK\a
_diffrn_radiation_wavelength 1.34139
_diffrn_reflns_av_R_equivalents 0.1133
_diffrn_reflns_av_unetI/netI 0.0717
_diffrn_reflns_Laue_measured_fraction_full 0.993
_diffrn_reflns_Laue_measured_fraction_max 0.990
_diffrn_reflns_limit_h_max 28
_diffrn_reflns_limit_h_min -26
_diffrn_reflns_limit_k_max 13
_diffrn_reflns_limit_k_min -13
_diffrn_reflns_limit_l_max 10
_diffrn_reflns_limit_l_min -11
_diffrn_reflns_number 17304
_diffrn_reflns_point_group_measured_fraction_full 0.993
_diffrn_reflns_point_group_measured_fraction_max 0.990
_diffrn_reflns_theta_full 53.594
_diffrn_reflns_theta_max 57.062
_diffrn_reflns_theta_min 3.464
_diffrn_source_current 2.86
_diffrn_source_power 0.1997996
_diffrn_source_voltage 69.86
_diffrn_standards_number 0
_exptl_absorpt_coefficient_mu 0.407
_exptl_absorpt_correction_T_max 0.7512
_exptl_absorpt_correction_T_min 0.6379
_exptl_absorpt_correction_type multi-scan
_exptl_absorpt_process_details
;
SADABS-2016/2 (Bruker,2016/2) was used for absorption correction.
wR2(int) was 0.1478 before and 0.0514 after correction.
The Ratio of minimum to maximum transmission is 0.8492.
The \l/2 correction factor is Not present.
;
_exptl_crystal_colour colourless
_exptl_crystal_colour_primary colourless
_exptl_crystal_density_diffrn 1.251
_exptl_crystal_description needle
_exptl_crystal_F_000 872
_exptl_crystal_size_max 0.15
_exptl_crystal_size_mid 0.11
_exptl_crystal_size_min 0.11
_refine_diff_density_max 0.249
_refine_diff_density_min -0.255
_refine_diff_density_rms 0.050
_refine_ls_extinction_method none
_refine_ls_goodness_of_fit_ref 1.054
_refine_ls_hydrogen_treatment mixed
_refine_ls_matrix_type full
_refine_ls_number_parameters 290
_refine_ls_number_reflns 4417
_refine_ls_number_restraints 0
_refine_ls_restrained_S_all 1.054
_refine_ls_R_factor_all 0.0833
_refine_ls_R_factor_gt 0.0487
_refine_ls_shift/su_max 0.000
_refine_ls_shift/su_mean 0.000
_refine_ls_structure_factor_coef Fsqd
_refine_ls_weighting_details 'w=1/[\s^2^(Fo^2^)+(0.0790P)^2^+0.3405P] where P=(Fo^2^+2Fc^2^)/3'
_refine_ls_weighting_scheme calc
_refine_ls_wR_factor_gt 0.1344
_refine_ls_wR_factor_ref 0.1482
_reflns_Friedel_coverage 0.000
_reflns_number_gt 3294
_reflns_number_total 4417
_reflns_threshold_expression 'I > 2\s(I)'
_cod_data_source_file d5sc08216a2.cif
_cod_data_source_block 1
_cod_database_code 1576259
_shelx_shelxl_version_number 2019/3
_shelx_space_group_comment
;
The symmetry employed for this shelxl refinement is uniquely defined
by the following loop, which should always be used as a source of
symmetry information in preference to the above space-group names.
They are only intended as comments.
;
_shelx_estimated_absorpt_t_max 0.957
_shelx_estimated_absorpt_t_min 0.942
_olex2_refinement_description
;
1. Fixed Uiso
 At 1.2 times of:
  All C(H) groups
 At 1.5 times of:
  All C(H,H,H) groups, All O(H) groups, All O(H,H) groups
2.a Free rotating group:
 O3(H3A,H3B)
2.b Aromatic/amide H refined with riding coordinates:
 C10(H10), C6(H6), C27(H27), C9(H9), C28(H28), C25(H25), C7(H7), C4(H4),
 C3(H3), C12(H12), C13(H13), C24(H24), C18(H18), C19(H19), C22(H22), C21(H21)
2.c Idealised Me refined as rotating group:
 C16(H16A,H16B,H16C), C15(H15A,H15B,H15C)
2.d Idealised tetrahedral OH refined as rotating group:
 O1(H1)
;
_olex2_submission_special_instructions 'No special instructions were received'

loop_
_space_group_symop_operation_xyz
'x, y, z'
'-x, y+1/2, -z+1/2'
'-x, -y, -z'
'x, -y-1/2, z-1/2'

loop_
_atom_site_label
_atom_site_type_symbol
_atom_site_fract_x
_atom_site_fract_y
_atom_site_fract_z
_atom_site_U_iso_or_equiv
_atom_site_adp_type
_atom_site_occupancy
_atom_site_site_symmetry_order
_atom_site_calc_flag
_atom_site_refinement_flags_posn
_atom_site_refinement_flags_adp
_atom_site_refinement_flags_occupancy
_atom_site_disorder_assembly
_atom_site_disorder_group
O1 O 0.46190(5) 0.34664(11) 0.51705(14) 0.0315(3) Uani 1 1 d . . . . .
H1 H 0.492798 0.378079 0.567608 0.047 Uiso 1 1 calc R U . . .
O2 O 0.44311(5) 0.50945(10) 0.35049(13) 0.0290(3) Uani 1 1 d . . . . .
O3 O 0.52747(8) 0.60109(13) 0.90325(16) 0.0499(4) Uani 1 1 d G . . . .
H3A H 0.531170 0.677127 0.926763 0.075 Uiso 1 1 d G U . . .
H3B H 0.488194 0.587508 0.883028 0.075 Uiso 1 1 d G U . . .
C23 C 0.32523(7) 0.62371(14) 0.76680(17) 0.0264(3) Uani 1 1 d . . . . .
C5 C 0.23302(7) 0.35721(14) 0.38939(17) 0.0270(3) Uani 1 1 d . . . . .
C26 C 0.40486(6) 0.52101(14) 0.58727(16) 0.0248(3) Uani 1 1 d . . . . .
C8 C 0.17246(7) 0.38098(14) 0.43218(16) 0.0260(3) Uani 1 1 d . . . . .
C2 C 0.35879(7) 0.38185(15) 0.39973(18) 0.0281(3) Uani 1 1 d . . . . .
C11 C 0.09098(7) 0.48893(15) 0.60748(17) 0.0271(3) Uani 1 1 d . . . . .
C1 C 0.42056(7) 0.43777(14) 0.46062(17) 0.0264(3) Uani 1 1 d . . . . .
C17 C 0.13882(7) 0.61722(17) 0.8015(2) 0.0348(4) Uani 1 1 d . . . . .
C10 C 0.11153(8) 0.37179(16) 0.6358(2) 0.0345(4) Uani 1 1 d . . . . .
H10 H 0.098019 0.326795 0.715160 0.041 Uiso 1 1 calc R U . . .
C6 C 0.25689(8) 0.43208(17) 0.28686(17) 0.0340(4) Uani 1 1 d . . . . .
H6 H 0.230285 0.475030 0.211507 0.041 Uiso 1 1 calc R U . . .
C14 C 0.07461(7) 0.57050(16) 0.73689(19) 0.0322(4) Uani 1 1 d . . . . .
C27 C 0.37925(8) 0.63269(15) 0.54988(18) 0.0299(3) Uani 1 1 d . . . . .
H27 H 0.388427 0.674698 0.462876 0.036 Uiso 1 1 calc R U . . .
C9 C 0.15152(8) 0.31879(15) 0.5503(2) 0.0340(4) Uani 1 1 d . . . . .
H9 H 0.164791 0.238603 0.572952 0.041 Uiso 1 1 calc R U . . .
C28 C 0.34018(8) 0.68370(15) 0.63900(18) 0.0315(3) Uani 1 1 d . . . . .
H28 H 0.323316 0.760785 0.612518 0.038 Uiso 1 1 calc R U . . .
C25 C 0.40022(8) 0.47353(17) 0.7309(2) 0.0357(4) Uani 1 1 d . . . . .
H25 H 0.423691 0.405449 0.768076 0.043 Uiso 1 1 calc R U . . .
C20 C 0.26514(7) 0.64285(16) 0.81394(18) 0.0316(4) Uani 1 1 d . . . . .
C7 C 0.31882(8) 0.44504(17) 0.29281(17) 0.0339(4) Uani 1 1 d . . . . .
H7 H 0.333826 0.497660 0.222979 0.041 Uiso 1 1 calc R U . . .
C4 C 0.27369(8) 0.27998(16) 0.4784(2) 0.0385(4) Uani 1 1 d . . . . .
H4 H 0.258652 0.218262 0.536478 0.046 Uiso 1 1 calc R U . . .
C3 C 0.33554(8) 0.29156(16) 0.4838(2) 0.0382(4) Uani 1 1 d . . . . .
H3 H 0.362142 0.237842 0.544869 0.046 Uiso 1 1 calc R U . . .
C16 C 0.03111(8) 0.67261(18) 0.6775(2) 0.0419(4) Uani 1 1 d . . . . .
H16A H 0.047782 0.718847 0.599571 0.063 Uiso 1 1 calc R U . . .
H16B H 0.025626 0.725809 0.762600 0.063 Uiso 1 1 calc R U . . .
H16C H -0.007849 0.638390 0.632235 0.063 Uiso 1 1 calc R U . . .
C15 C 0.04640(8) 0.50030(19) 0.8569(2) 0.0405(4) Uani 1 1 d . . . . .
H15A H 0.007147 0.468466 0.809854 0.061 Uiso 1 1 calc R U . . .
H15B H 0.041099 0.554115 0.941603 0.061 Uiso 1 1 calc R U . . .
H15C H 0.072928 0.433443 0.895989 0.061 Uiso 1 1 calc R U . . .
C12 C 0.10212(9) 0.53967(18) 0.4703(2) 0.0408(4) Uani 1 1 d . . . . .
H12 H 0.082132 0.612074 0.434541 0.049 Uiso 1 1 calc R U . . .
C13 C 0.14179(9) 0.48659(19) 0.3849(2) 0.0423(4) Uani 1 1 d . . . . .
H13 H 0.148137 0.523358 0.291751 0.051 Uiso 1 1 calc R U . . .
C24 C 0.36131(9) 0.52551(18) 0.82017(19) 0.0378(4) Uani 1 1 d . . . . .
H24 H 0.359300 0.493594 0.918910 0.045 Uiso 1 1 calc R U . . .
C18 C 0.17932(9) 0.5440(3) 0.8947(2) 0.0523(6) Uani 1 1 d . . . . .
H18 H 0.164370 0.484641 0.956251 0.063 Uiso 1 1 calc R U . . .
C19 C 0.24116(8) 0.5555(3) 0.90010(19) 0.0498(6) Uani 1 1 d . . . . .
H19 H 0.267545 0.502954 0.963662 0.060 Uiso 1 1 calc R U . . .
C22 C 0.16319(9) 0.71550(18) 0.7374(4) 0.0572(6) Uani 1 1 d . . . . .
H22 H 0.137093 0.775699 0.687643 0.069 Uiso 1 1 calc R U . . .
C21 C 0.22526(9) 0.72821(18) 0.7444(4) 0.0576(7) Uani 1 1 d . . . . .
H21 H 0.240477 0.797380 0.700121 0.069 Uiso 1 1 calc R U . . .
H2 H 0.4507(11) 0.464(3) 0.269(3) 0.053(7) Uiso 1 1 d . . . . .

loop_
_atom_site_aniso_label
_atom_site_aniso_U_11
_atom_site_aniso_U_22
_atom_site_aniso_U_33
_atom_site_aniso_U_23
_atom_site_aniso_U_13
_atom_site_aniso_U_12
O1 0.0285(6) 0.0254(6) 0.0406(6) 0.0013(4) 0.0054(5) 0.0011(4)
O2 0.0328(6) 0.0291(6) 0.0263(5) -0.0007(4) 0.0086(4) -0.0034(4)
O3 0.0769(10) 0.0385(7) 0.0366(7) -0.0079(6) 0.0161(7) -0.0090(7)
C23 0.0294(7) 0.0264(8) 0.0226(7) -0.0063(6) 0.0018(5) -0.0052(6)
C5 0.0311(7) 0.0244(7) 0.0248(7) -0.0074(5) 0.0026(6) -0.0045(6)
C26 0.0247(7) 0.0262(8) 0.0225(7) 0.0000(5) 0.0011(5) -0.0024(5)
C8 0.0287(7) 0.0249(7) 0.0229(6) -0.0051(5) -0.0003(5) -0.0039(6)
C2 0.0306(8) 0.0253(8) 0.0293(7) -0.0080(6) 0.0080(6) -0.0029(6)
C11 0.0244(7) 0.0304(8) 0.0258(7) -0.0018(6) 0.0015(5) -0.0021(6)
C1 0.0276(7) 0.0250(7) 0.0268(7) 0.0007(6) 0.0050(5) -0.0004(6)
C17 0.0307(8) 0.0404(9) 0.0351(8) -0.0167(7) 0.0104(6) -0.0042(7)
C10 0.0403(9) 0.0303(9) 0.0352(8) 0.0058(7) 0.0127(7) 0.0001(7)
C6 0.0341(8) 0.0466(10) 0.0197(6) 0.0010(6) -0.0008(6) -0.0054(7)
C14 0.0295(8) 0.0333(9) 0.0343(8) -0.0057(7) 0.0060(6) -0.0029(6)
C27 0.0412(8) 0.0252(8) 0.0238(7) 0.0035(6) 0.0068(6) -0.0005(6)
C9 0.0409(9) 0.0245(8) 0.0381(8) 0.0045(6) 0.0107(7) 0.0016(6)
C28 0.0424(9) 0.0243(8) 0.0277(7) 0.0013(6) 0.0051(6) 0.0057(7)
C25 0.0448(9) 0.0341(9) 0.0294(8) 0.0095(7) 0.0094(7) 0.0108(7)
C20 0.0321(8) 0.0335(9) 0.0292(7) -0.0165(6) 0.0050(6) -0.0069(6)
C7 0.0367(8) 0.0454(10) 0.0193(6) -0.0006(6) 0.0037(6) -0.0091(7)
C4 0.0353(9) 0.0226(8) 0.0591(11) 0.0081(7) 0.0120(8) -0.0015(6)
C3 0.0316(8) 0.0239(8) 0.0590(11) 0.0065(7) 0.0065(7) 0.0017(6)
C16 0.0334(9) 0.0384(10) 0.0542(11) -0.0093(8) 0.0078(8) 0.0030(7)
C15 0.0346(9) 0.0529(11) 0.0364(9) -0.0062(8) 0.0130(7) -0.0065(8)
C12 0.0510(10) 0.0383(10) 0.0354(9) 0.0116(7) 0.0136(7) 0.0159(8)
C13 0.0548(11) 0.0438(11) 0.0313(8) 0.0135(7) 0.0155(8) 0.0152(8)
C24 0.0512(10) 0.0366(9) 0.0282(8) 0.0086(7) 0.0140(7) 0.0078(8)
C18 0.0382(10) 0.0956(18) 0.0225(8) 0.0127(9) 0.0030(7) -0.0158(10)
C19 0.0341(9) 0.0918(17) 0.0213(7) 0.0143(9) -0.0022(6) -0.0096(10)
C22 0.0340(9) 0.0226(9) 0.116(2) -0.0036(10) 0.0154(11) 0.0014(7)
C21 0.0354(10) 0.0211(9) 0.119(2) 0.0008(10) 0.0201(11) -0.0025(7)

loop_
_atom_type_symbol
_atom_type_description
_atom_type_scat_dispersion_real
_atom_type_scat_dispersion_imag
_atom_type_scat_source
C C 0.0148 0.0070 'International Tables Vol C Tables 4.2.6.8 and 6.1.1.4'
H H 0.0000 0.0000 'International Tables Vol C Tables 4.2.6.8 and 6.1.1.4'
O O 0.0412 0.0250 'International Tables Vol C Tables 4.2.6.8 and 6.1.1.4'

loop_
_geom_angle_atom_site_label_1
_geom_angle_atom_site_label_2
_geom_angle_atom_site_label_3
_geom_angle
_geom_angle_site_symmetry_1
_geom_angle_site_symmetry_3
_geom_angle_publ_flag
C1 O1 H1 109.5 . . ?
C1 O2 H2 111.3(18) . . ?
H3A O3 H3B 105.5 . . ?
C28 C23 C20 120.21(15) . . ?
C24 C23 C28 116.36(15) . . ?
C24 C23 C20 121.37(15) . . ?
C6 C5 C8 121.25(15) . . ?
C6 C5 C4 116.38(15) . . ?
C4 C5 C8 120.38(15) . . ?
C27 C26 C1 119.98(13) . . ?
C27 C26 C25 117.87(15) . . ?
C25 C26 C1 119.74(15) . . ?
C9 C8 C5 122.17(15) . . ?
C13 C8 C5 120.09(15) . . ?
C13 C8 C9 115.60(15) . . ?
C7 C2 C1 119.05(15) . . ?
C7 C2 C3 117.93(15) . . ?
C3 C2 C1 119.77(14) . . ?
C10 C11 C14 121.70(15) . . ?
C10 C11 C12 115.69(16) . . ?
C12 C11 C14 120.19(15) . . ?
O1 C1 O2 111.04(12) . . ?
O1 C1 C26 112.87(12) . . ?
O1 C1 C2 110.01(13) . . ?
O2 C1 C26 108.25(12) . . ?
O2 C1 C2 112.90(12) . . ?
C26 C1 C2 101.45(12) . . ?
C18 C17 C14 120.38(18) . . ?
C22 C17 C14 121.22(18) . . ?
C22 C17 C18 116.07(17) . . ?
C11 C10 H10 119.3 . . ?
C11 C10 C9 121.49(15) . . ?
C9 C10 H10 119.3 . . ?
C5 C6 H6 119.3 . . ?
C7 C6 C5 121.44(15) . . ?
C7 C6 H6 119.3 . . ?
C11 C14 C17 98.65(12) . . ?
C16 C14 C11 113.10(14) . . ?
C16 C14 C17 112.56(15) . . ?
C15 C14 C11 112.80(15) . . ?
C15 C14 C17 112.19(14) . . ?
C15 C14 C16 107.53(15) . . ?
C26 C27 H27 119.8 . . ?
C26 C27 C28 120.37(14) . . ?
C28 C27 H27 119.8 . . ?
C8 C9 H9 119.3 . . ?
C10 C9 C8 121.40(16) . . ?
C10 C9 H9 119.3 . . ?
C23 C28 H28 119.4 . . ?
C27 C28 C23 121.26(15) . . ?
C27 C28 H28 119.4 . . ?
C26 C25 H25 119.9 . . ?
C24 C25 C26 120.28(16) . . ?
C24 C25 H25 119.9 . . ?
C19 C20 C23 120.03(17) . . ?
C21 C20 C23 121.79(18) . . ?
C21 C20 C19 116.14(18) . . ?
C2 C7 C6 120.61(16) . . ?
C2 C7 H7 119.7 . . ?
C6 C7 H7 119.7 . . ?
C5 C4 H4 119.2 . . ?
C3 C4 C5 121.52(16) . . ?
C3 C4 H4 119.2 . . ?
C2 C3 H3 119.8 . . ?
C4 C3 C2 120.34(16) . . ?
C4 C3 H3 119.8 . . ?
C14 C16 H16A 109.5 . . ?
C14 C16 H16B 109.5 . . ?
C14 C16 H16C 109.5 . . ?
H16A C16 H16B 109.5 . . ?
H16A C16 H16C 109.5 . . ?
H16B C16 H16C 109.5 . . ?
C14 C15 H15A 109.5 . . ?
C14 C15 H15B 109.5 . . ?
C14 C15 H15C 109.5 . . ?
H15A C15 H15B 109.5 . . ?
H15A C15 H15C 109.5 . . ?
H15B C15 H15C 109.5 . . ?
C11 C12 H12 119.3 . . ?
C13 C12 C11 121.41(16) . . ?
C13 C12 H12 119.3 . . ?
C8 C13 H13 119.2 . . ?
C12 C13 C8 121.68(16) . . ?
C12 C13 H13 119.2 . . ?
C23 C24 H24 119.5 . . ?
C25 C24 C23 121.04(15) . . ?
C25 C24 H24 119.5 . . ?
C17 C18 H18 119.2 . . ?
C17 C18 C19 121.7(2) . . ?
C19 C18 H18 119.2 . . ?
C20 C19 H19 119.4 . . ?
C18 C19 C20 121.1(2) . . ?
C18 C19 H19 119.4 . . ?
C17 C22 H22 119.3 . . ?
C17 C22 C21 121.4(2) . . ?
C21 C22 H22 119.3 . . ?
C20 C21 C22 121.7(2) . . ?
C20 C21 H21 119.2 . . ?
C22 C21 H21 119.2 . . ?

loop_
_geom_bond_atom_site_label_1
_geom_bond_atom_site_label_2
_geom_bond_distance
_geom_bond_site_symmetry_2
_geom_bond_publ_flag
O1 H1 0.8400 . ?
O1 C1 1.4103(19) . ?
O2 C1 1.4128(19) . ?
O2 H2 0.91(3) . ?
O3 H3A 0.8700 . ?
O3 H3B 0.8858 . ?
C23 C28 1.398(2) . ?
C23 C20 1.491(2) . ?
C23 C24 1.395(2) . ?
C5 C8 1.494(2) . ?
C5 C6 1.398(2) . ?
C5 C4 1.401(2) . ?
C26 C1 1.536(2) . ?
C26 C27 1.385(2) . ?
C26 C25 1.394(2) . ?
C8 C9 1.395(2) . ?
C8 C13 1.390(2) . ?
C2 C1 1.538(2) . ?
C2 C7 1.387(2) . ?
C2 C3 1.398(3) . ?
C11 C10 1.389(2) . ?
C11 C14 1.549(2) . ?
C11 C12 1.396(2) . ?
C17 C14 1.555(2) . ?
C17 C18 1.389(3) . ?
C17 C22 1.382(3) . ?
C10 H10 0.9500 . ?
C10 C9 1.394(3) . ?
C6 H6 0.9500 . ?
C6 C7 1.393(2) . ?
C14 C16 1.534(3) . ?
C14 C15 1.533(2) . ?
C27 H27 0.9500 . ?
C27 C28 1.391(2) . ?
C9 H9 0.9500 . ?
C28 H28 0.9500 . ?
C25 H25 0.9500 . ?
C25 C24 1.393(3) . ?
C20 C19 1.393(3) . ?
C20 C21 1.380(3) . ?
C7 H7 0.9500 . ?
C4 H4 0.9500 . ?
C4 C3 1.390(3) . ?
C3 H3 0.9500 . ?
C16 H16A 0.9800 . ?
C16 H16B 0.9800 . ?
C16 H16C 0.9800 . ?
C15 H15A 0.9800 . ?
C15 H15B 0.9800 . ?
C15 H15C 0.9800 . ?
C12 H12 0.9500 . ?
C12 C13 1.388(3) . ?
C13 H13 0.9500 . ?
C24 H24 0.9500 . ?
C18 H18 0.9500 . ?
C18 C19 1.390(3) . ?
C19 H19 0.9500 . ?
C22 H22 0.9500 . ?
C22 C21 1.395(3) . ?
C21 H21 0.9500 . ?

loop_
_geom_hbond_atom_site_label_D
_geom_hbond_atom_site_label_H
_geom_hbond_atom_site_label_A
_geom_hbond_distance_DH
_geom_hbond_distance_HA
_geom_hbond_distance_DA
_geom_hbond_angle_DHA
_geom_hbond_site_symmetry_A
_geom_hbond_publ_flag
O1 H1 O2 0.84 1.96 2.7731(17) 163.8 3_666 yes
O3 H3A O1 0.87 1.95 2.8159(19) 178.6 2_656 yes
O2 H2 O3 0.91(3) 1.83(3) 2.7294(18) 169(3) 3_666 yes

loop_
_geom_torsion_atom_site_label_1
_geom_torsion_atom_site_label_2
_geom_torsion_atom_site_label_3
_geom_torsion_atom_site_label_4
_geom_torsion
_geom_torsion_site_symmetry_1
_geom_torsion_site_symmetry_2
_geom_torsion_site_symmetry_3
_geom_torsion_site_symmetry_4
_geom_torsion_publ_flag
C23 C20 C19 C18 -153.8(2) . . . . ?
C23 C20 C21 C22 152.5(2) . . . . ?
C5 C8 C9 C10 150.28(16) . . . . ?
C5 C8 C13 C12 -150.37(19) . . . . ?
C5 C6 C7 C2 1.2(3) . . . . ?
C5 C4 C3 C2 0.2(3) . . . . ?
C26 C27 C28 C23 -0.7(2) . . . . ?
C26 C25 C24 C23 1.6(3) . . . . ?
C8 C5 C6 C7 152.68(16) . . . . ?
C8 C5 C4 C3 -153.51(17) . . . . ?
C11 C10 C9 C8 -0.2(3) . . . . ?
C11 C12 C13 C8 -0.3(3) . . . . ?
C1 C26 C27 C28 149.64(15) . . . . ?
C1 C26 C25 C24 -150.11(17) . . . . ?
C1 C2 C7 C6 -149.67(16) . . . . ?
C1 C2 C3 C4 148.87(18) . . . . ?
C17 C18 C19 C20 1.2(4) . . . . ?
C17 C22 C21 C20 0.7(4) . . . . ?
C10 C11 C14 C17 83.45(18) . . . . ?
C10 C11 C14 C16 -157.42(16) . . . . ?
C10 C11 C14 C15 -35.1(2) . . . . ?
C10 C11 C12 C13 -13.0(3) . . . . ?
C6 C5 C8 C9 -170.38(15) . . . . ?
C6 C5 C8 C13 -7.8(2) . . . . ?
C6 C5 C4 C3 10.7(3) . . . . ?
C14 C11 C10 C9 -149.12(17) . . . . ?
C14 C11 C12 C13 149.66(19) . . . . ?
C14 C17 C18 C19 151.2(2) . . . . ?
C14 C17 C22 C21 -152.0(2) . . . . ?
C27 C26 C1 O1 161.80(14) . . . . ?
C27 C26 C1 O2 38.47(18) . . . . ?
C27 C26 C1 C2 -80.54(17) . . . . ?
C27 C26 C25 C24 12.3(3) . . . . ?
C9 C8 C13 C12 13.3(3) . . . . ?
C28 C23 C20 C19 156.34(16) . . . . ?
C28 C23 C20 C21 -6.8(2) . . . . ?
C28 C23 C24 C25 -14.6(3) . . . . ?
C25 C26 C1 O1 -36.2(2) . . . . ?
C25 C26 C1 O2 -159.53(14) . . . . ?
C25 C26 C1 C2 81.46(17) . . . . ?
C25 C26 C27 C28 -12.7(2) . . . . ?
C20 C23 C28 C27 -149.66(16) . . . . ?
C20 C23 C24 C25 149.07(17) . . . . ?
C7 C2 C1 O1 -157.18(14) . . . . ?
C7 C2 C1 O2 -32.5(2) . . . . ?
C7 C2 C1 C26 83.11(16) . . . . ?
C7 C2 C3 C4 -10.6(3) . . . . ?
C4 C5 C8 C9 -7.0(2) . . . . ?
C4 C5 C8 C13 155.62(17) . . . . ?
C4 C5 C6 C7 -11.4(2) . . . . ?
C3 C2 C1 O1 43.6(2) . . . . ?
C3 C2 C1 O2 168.23(15) . . . . ?
C3 C2 C1 C26 -76.14(18) . . . . ?
C3 C2 C7 C6 10.0(3) . . . . ?
C12 C11 C10 C9 13.3(3) . . . . ?
C12 C11 C14 C17 -78.14(19) . . . . ?
C12 C11 C14 C16 41.0(2) . . . . ?
C12 C11 C14 C15 163.28(16) . . . . ?
C13 C8 C9 C10 -13.0(2) . . . . ?
C24 C23 C28 C27 14.2(2) . . . . ?
C24 C23 C20 C19 -6.7(2) . . . . ?
C24 C23 C20 C21 -169.83(18) . . . . ?
C18 C17 C14 C11 -77.13(19) . . . . ?
C18 C17 C14 C16 163.34(17) . . . . ?
C18 C17 C14 C15 41.9(2) . . . . ?
C18 C17 C22 C21 10.8(4) . . . . ?
C19 C20 C21 C22 -11.2(4) . . . . ?
C22 C17 C14 C11 84.9(2) . . . . ?
C22 C17 C14 C16 -34.6(2) . . . . ?
C22 C17 C14 C15 -156.08(18) . . . . ?
C22 C17 C18 C19 -11.7(3) . . . . ?
C21 C20 C19 C18 10.3(3) . . . . ?
